data_1571282
loop_
_publ_author_name
'Timmann, Sven'
'Wu, Tun-Hui'
'Golz, Christopher'
'Alcarazo, Manuel'

_publ_section_title
;
 Reactivity of &#x3b1;-diazo sulfonium salts: rhodium-catalysed ring
 expansion of indenes to naphthalenes.
;
_journal_issue 16
_journal_name_full 'Chemical science'
_journal_page_first 5938
_journal_page_last 5943
_journal_paper_doi 10.1039/d4sc01138d
_journal_volume 15
_journal_year 2024
_chemical_formula_moiety '2(C H2 Cl2), C22 H15 F3 N2 O4 S2'
_chemical_formula_sum 'C24 H19 Cl4 F3 N2 O4 S2'
_chemical_formula_weight 662.33
_space_group_crystal_system triclinic
_space_group_IT_number 2
_space_group_name_Hall '-P 1'
_space_group_name_H-M_alt 'P -1'
_atom_sites_solution_hydrogens geom
_atom_sites_solution_primary dual
_audit_creation_date 2023-03-24
_audit_creation_method
;FinalCif V118 by Daniel Kratzert, Freiburg 2023,
https://dkratzert.de/finalcif.html
;
_audit_update_record
;
2024-02-14 deposited with the CCDC.	2024-03-12 downloaded from the CCDC.
;
_cell_angle_alpha 108.624(4)
_cell_angle_beta 94.050(4)
_cell_angle_gamma 114.412(4)
_cell_formula_units_Z 2
_cell_length_a 11.2625(15)
_cell_length_b 11.5958(16)
_cell_length_c 12.8133(18)
_cell_measurement_reflns_used 9173
_cell_measurement_temperature 100.00
_cell_measurement_theta_max 27.954
_cell_measurement_theta_min 2.345
_cell_volume 1403.6(3)
_computing_cell_refinement 'SAINT V8.40B (?, 2016)'
_computing_data_collection 'Bruker BIS V6.2.15/2021-03-16 && APEX4 2022.1-1'
_computing_data_reduction 'SAINT V8.40B (?, 2016)'
_computing_molecular_graphics 'Olex2 1.5 (Dolomanov et al., 2009)'
_computing_publication_material 'Olex2 1.5 (Dolomanov et al., 2009)'
_computing_structure_refinement 'XL  (Sheldrick, 2008)'
_computing_structure_solution 'XT  (Sheldrick, 2015)'
_diffrn_ambient_environment N~2~
_diffrn_ambient_temperature 100.00
_diffrn_detector CPAD
_diffrn_detector_area_resol_mean 7.41
_diffrn_detector_type 'Bruker PHOTON III'
_diffrn_measured_fraction_theta_full 0.996
_diffrn_measured_fraction_theta_max 0.993
_diffrn_measurement_device 'four-circle diffractometer'
_diffrn_measurement_device_type 'Bruker D8 VENTURE dual wavelength Mo/Cu'
_diffrn_measurement_method '\w and \f scans'
_diffrn_measurement_specimen_support 'MiTeGen micromount'
_diffrn_radiation_monochromator 'mirror optics'
_diffrn_radiation_probe x-ray
_diffrn_radiation_type MoK\a
_diffrn_radiation_wavelength 0.71073
_diffrn_reflns_av_R_equivalents 0.0464
_diffrn_reflns_av_unetI/netI 0.0209
_diffrn_reflns_Laue_measured_fraction_full 0.996
_diffrn_reflns_Laue_measured_fraction_max 0.993
_diffrn_reflns_limit_h_max 14
_diffrn_reflns_limit_h_min -14
_diffrn_reflns_limit_k_max 15
_diffrn_reflns_limit_k_min -15
_diffrn_reflns_limit_l_max 16
_diffrn_reflns_limit_l_min -16
_diffrn_reflns_number 56271
_diffrn_reflns_point_group_measured_fraction_full 0.996
_diffrn_reflns_point_group_measured_fraction_max 0.993
_diffrn_reflns_theta_full 25.242
_diffrn_reflns_theta_max 27.953
_diffrn_reflns_theta_min 2.043
_diffrn_source 'microfocus sealed X-ray tube'
_diffrn_source_current 1.0
_diffrn_source_power 0.05
_diffrn_source_type 'Incoatec I\ms'
_diffrn_source_voltage 50.0
_diffrn_standards_number 0
_exptl_absorpt_coefficient_mu 0.625
_exptl_absorpt_correction_T_max 0.4143
_exptl_absorpt_correction_T_min 0.2838
_exptl_absorpt_correction_type multi-scan
_exptl_absorpt_process_details
;
SADABS-2016/2 (Bruker,2016/2) was used for absorption correction.
wR2(int) was 0.1368 before and 0.0687 after correction.
The Ratio of minimum to maximum transmission is 0.6850.
The \l/2 correction factor is Not present.
;
_exptl_crystal_colour colourless
_exptl_crystal_colour_primary colourless
_exptl_crystal_density_diffrn 1.567
_exptl_crystal_description block
_exptl_crystal_F_000 672
_exptl_crystal_recrystallization_method
'from a solution of dichloromethane in fridge (-20 deg). The crystals rapidly start to fall apart when taken from mother liquor, most likely due to loss of dichloromethane.'
_exptl_crystal_size_max 0.614
_exptl_crystal_size_mid 0.381
_exptl_crystal_size_min 0.268
_refine_diff_density_max 0.625
_refine_diff_density_min -0.501
_refine_diff_density_rms 0.085
_refine_ls_extinction_method none
_refine_ls_goodness_of_fit_ref 1.043
_refine_ls_hydrogen_treatment constr
_refine_ls_matrix_type full
_refine_ls_number_parameters 353
_refine_ls_number_reflns 6707
_refine_ls_number_restraints 0
_refine_ls_restrained_S_all 1.043
_refine_ls_R_factor_all 0.0421
_refine_ls_R_factor_gt 0.0387
_refine_ls_shift/su_max 0.001
_refine_ls_shift/su_mean 0.000
_refine_ls_structure_factor_coef Fsqd
_refine_ls_weighting_details 'w=1/[\s^2^(Fo^2^)+(0.0647P)^2^+1.1574P] where P=(Fo^2^+2Fc^2^)/3'
_refine_ls_weighting_scheme calc
_refine_ls_wR_factor_gt 0.1094
_refine_ls_wR_factor_ref 0.1132
_reflns_Friedel_coverage 0.000
_reflns_number_gt 6123
_reflns_number_total 6707
_reflns_threshold_expression 'I > 2\s(I)'
_cod_data_source_file d4sc01138d2.cif
_cod_data_source_block mo_1943_cg_0m
_cod_depositor_comments 'Adding full bibliography for 1571276--1571290.cif.'
_cod_database_code 1571282
_olex2_refinement_description
;
1. Fixed Uiso
 At 1.2 times of:
  All C(H) groups, All C(H,H) groups
 At 1.5 times of:
  All C(H,H,H) groups
2.a Secondary CH2 refined with riding coordinates:
 C23(H23A,H23B), C24(H24A,H24B)
2.b Aromatic/amide H refined with riding coordinates:
 C4(H4), C5(H5), C6(H6), C7(H7), C9(H9), C10(H10), C11(H11), C12(H12),
 C16(H16), C17(H17), C19(H19), C20(H20)
2.c Idealised Me refined as rotating group:
 C21(H21A,H21B,H21C)
;
_olex2_submission_special_instructions 'No special instructions were received'
_shelx_shelxl_version_number 2018/3
_shelx_space_group_comment
;
The symmetry employed for this shelxl refinement is uniquely defined
by the following loop, which should always be used as a source of
symmetry information in preference to the above space-group names.
They are only intended as comments.
;
_shelx_estimated_absorpt_t_min 0.700
_shelx_estimated_absorpt_t_max 0.850
_diffrn_measurement_ambient_temperature_device_make 'Oxford Cryostream 800'

loop_
_space_group_symop_operation_xyz
'x, y, z'
'-x, -y, -z'

loop_
_atom_site_label
_atom_site_type_symbol
_atom_site_fract_x
_atom_site_fract_y
_atom_site_fract_z
_atom_site_U_iso_or_equiv
_atom_site_adp_type
_atom_site_occupancy
_atom_site_site_symmetry_order
_atom_site_calc_flag
_atom_site_refinement_flags_posn
_atom_site_refinement_flags_adp
_atom_site_refinement_flags_occupancy
_atom_site_disorder_assembly
_atom_site_disorder_group
Cl1 Cl 0.18720(6) 0.63418(7) 0.64980(5) 0.04413(15) Uani 1 1 d . . . . .
Cl2 Cl 0.39205(5) 0.56325(5) 0.56244(4) 0.03419(12) Uani 1 1 d . . . . .
C23 C 0.2969(2) 0.5645(2) 0.66673(17) 0.0269(4) Uani 1 1 d . . . . .
H23A H 0.243854 0.469488 0.661826 0.032 Uiso 1 1 calc R U . . .
H23B H 0.358488 0.619119 0.742821 0.032 Uiso 1 1 calc R U . . .
Cl3 Cl 0.17089(5) 0.47683(6) 0.89306(4) 0.03720(13) Uani 1 1 d . . . . .
Cl4 Cl 0.45522(6) 0.64669(6) 1.00571(5) 0.04082(14) Uani 1 1 d . . . . .
C24 C 0.31892(19) 0.4804(2) 0.95411(16) 0.0266(4) Uani 1 1 d . . . . .
H24A H 0.303252 0.448183 1.017110 0.032 Uiso 1 1 calc R U . . .
H24B H 0.341157 0.416915 0.896516 0.032 Uiso 1 1 calc R U . . .
S1 S 0.28142(4) 0.09921(4) 0.55151(3) 0.01709(10) Uani 1 1 d . . . . .
O1 O 0.40265(13) 0.39172(13) 0.72346(10) 0.0218(2) Uani 1 1 d . . . . .
N1 N 0.53200(14) 0.19643(15) 0.54346(12) 0.0185(3) Uani 1 1 d . . . . .
N2 N 0.60612(16) 0.17220(16) 0.49977(13) 0.0239(3) Uani 1 1 d . . . . .
C1 C 0.17095(16) 0.16946(17) 0.52991(14) 0.0188(3) Uani 1 1 d . . . . .
C2 C 0.09385(17) 0.16832(17) 0.61131(14) 0.0190(3) Uani 1 1 d . . . . .
C3 C 0.13038(17) 0.12203(17) 0.69665(14) 0.0197(3) Uani 1 1 d . . . . .
C4 C 0.07701(18) 0.11091(19) 0.79027(15) 0.0232(3) Uani 1 1 d . . . . .
H4 H 0.005985 0.133137 0.804990 0.028 Uiso 1 1 calc R U . . .
C5 C 0.1305(2) 0.0664(2) 0.86149(16) 0.0274(4) Uani 1 1 d . . . . .
H5 H 0.096001 0.059795 0.926041 0.033 Uiso 1 1 calc R U . . .
C6 C 0.2341(2) 0.0312(2) 0.84033(16) 0.0274(4) Uani 1 1 d . . . . .
H6 H 0.268327 0.000937 0.890358 0.033 Uiso 1 1 calc R U . . .
C7 C 0.28706(18) 0.04010(19) 0.74674(15) 0.0235(3) Uani 1 1 d . . . . .
H7 H 0.356306 0.015440 0.730518 0.028 Uiso 1 1 calc R U . . .
C8 C 0.23376(17) 0.08677(17) 0.67838(14) 0.0195(3) Uani 1 1 d . . . . .
C9 C -0.00463(17) 0.21080(18) 0.60337(15) 0.0221(3) Uani 1 1 d . . . . .
H9 H -0.059541 0.209989 0.656380 0.026 Uiso 1 1 calc R U . . .
C10 C -0.02088(18) 0.2544(2) 0.51621(16) 0.0247(4) Uani 1 1 d . . . . .
H10 H -0.087130 0.284230 0.510593 0.030 Uiso 1 1 calc R U . . .
C11 C 0.05819(19) 0.2553(2) 0.43709(15) 0.0247(4) Uani 1 1 d . . . . .
H11 H 0.045408 0.286175 0.378940 0.030 Uiso 1 1 calc R U . . .
C12 C 0.15559(18) 0.21137(18) 0.44226(14) 0.0215(3) Uani 1 1 d . . . . .
H12 H 0.209028 0.210228 0.388165 0.026 Uiso 1 1 calc R U . . .
C13 C 0.44612(16) 0.22964(17) 0.59726(14) 0.0181(3) Uani 1 1 d . . . . .
C14 C 0.48942(17) 0.36293(17) 0.68942(14) 0.0182(3) Uani 1 1 d . . . . .
C15 C 0.63521(17) 0.45655(17) 0.73850(14) 0.0190(3) Uani 1 1 d . . . . .
C16 C 0.72343(18) 0.40712(18) 0.76357(14) 0.0212(3) Uani 1 1 d . . . . .
H16 H 0.692979 0.311278 0.741163 0.025 Uiso 1 1 calc R U . . .
C17 C 0.85539(18) 0.49874(19) 0.82123(15) 0.0238(3) Uani 1 1 d . . . . .
H17 H 0.914614 0.464851 0.838875 0.029 Uiso 1 1 calc R U . . .
C18 C 0.90294(18) 0.64035(19) 0.85393(15) 0.0236(3) Uani 1 1 d . . . . .
C19 C 0.81434(19) 0.68768(18) 0.82601(15) 0.0236(3) Uani 1 1 d . . . . .
H19 H 0.845937 0.783255 0.845360 0.028 Uiso 1 1 calc R U . . .
C20 C 0.68106(18) 0.59781(18) 0.77056(15) 0.0224(3) Uani 1 1 d . . . . .
H20 H 0.621406 0.631939 0.754491 0.027 Uiso 1 1 calc R U . . .
C21 C 1.04526(19) 0.7383(2) 0.92074(18) 0.0300(4) Uani 1 1 d . . . . .
H21A H 1.065535 0.713202 0.983437 0.045 Uiso 1 1 calc R U . . .
H21B H 1.055850 0.831889 0.951035 0.045 Uiso 1 1 calc R U . . .
H21C H 1.106906 0.733420 0.871173 0.045 Uiso 1 1 calc R U . . .
S2 S 0.33009(4) -0.03478(4) 0.25969(3) 0.01920(10) Uani 1 1 d . . . . .
F1 F 0.31256(17) 0.06082(16) 0.10313(11) 0.0453(3) Uani 1 1 d . . . . .
F2 F 0.51480(14) 0.11238(14) 0.17771(12) 0.0434(3) Uani 1 1 d . . . . .
F3 F 0.38173(15) -0.09143(14) 0.05749(10) 0.0417(3) Uani 1 1 d . . . . .
O2 O 0.33003(16) 0.08855(15) 0.33507(11) 0.0299(3) Uani 1 1 d . . . . .
O3 O 0.43072(13) -0.06492(13) 0.30387(11) 0.0246(3) Uani 1 1 d . . . . .
O4 O 0.20008(13) -0.15147(15) 0.20648(12) 0.0299(3) Uani 1 1 d . . . . .
C22 C 0.3880(2) 0.0135(2) 0.14315(15) 0.0271(4) Uani 1 1 d . . . . .

loop_
_atom_site_aniso_label
_atom_site_aniso_U_11
_atom_site_aniso_U_22
_atom_site_aniso_U_33
_atom_site_aniso_U_23
_atom_site_aniso_U_13
_atom_site_aniso_U_12
Cl1 0.0511(3) 0.0618(4) 0.0517(3) 0.0345(3) 0.0206(3) 0.0444(3)
Cl2 0.0411(3) 0.0391(3) 0.0379(3) 0.0248(2) 0.0203(2) 0.0234(2)
C23 0.0306(9) 0.0319(9) 0.0281(9) 0.0158(8) 0.0090(7) 0.0198(8)
Cl3 0.0328(3) 0.0548(3) 0.0337(3) 0.0191(2) 0.0074(2) 0.0274(2)
Cl4 0.0341(3) 0.0352(3) 0.0510(3) 0.0149(2) 0.0071(2) 0.0157(2)
C24 0.0289(9) 0.0337(10) 0.0240(8) 0.0119(7) 0.0075(7) 0.0198(8)
S1 0.01745(19) 0.02068(19) 0.01638(18) 0.00827(15) 0.00556(14) 0.01060(15)
O1 0.0226(6) 0.0268(6) 0.0211(6) 0.0093(5) 0.0080(5) 0.0155(5)
N1 0.0199(7) 0.0216(7) 0.0166(6) 0.0087(5) 0.0048(5) 0.0110(6)
N2 0.0233(7) 0.0289(8) 0.0223(7) 0.0095(6) 0.0087(6) 0.0143(6)
C1 0.0165(7) 0.0209(8) 0.0204(7) 0.0077(6) 0.0037(6) 0.0102(6)
C2 0.0184(7) 0.0203(7) 0.0188(7) 0.0081(6) 0.0039(6) 0.0089(6)
C3 0.0192(8) 0.0221(8) 0.0195(7) 0.0089(6) 0.0054(6) 0.0104(6)
C4 0.0229(8) 0.0282(9) 0.0239(8) 0.0126(7) 0.0109(7) 0.0141(7)
C5 0.0301(9) 0.0366(10) 0.0228(8) 0.0164(8) 0.0131(7) 0.0172(8)
C6 0.0290(9) 0.0384(10) 0.0240(9) 0.0187(8) 0.0088(7) 0.0185(8)
C7 0.0223(8) 0.0307(9) 0.0243(8) 0.0148(7) 0.0070(7) 0.0148(7)
C8 0.0201(8) 0.0224(8) 0.0181(7) 0.0094(6) 0.0074(6) 0.0100(6)
C9 0.0196(8) 0.0258(8) 0.0230(8) 0.0094(7) 0.0064(6) 0.0123(7)
C10 0.0211(8) 0.0315(9) 0.0279(9) 0.0131(7) 0.0053(7) 0.0168(7)
C11 0.0259(9) 0.0323(9) 0.0233(8) 0.0144(7) 0.0054(7) 0.0174(8)
C12 0.0225(8) 0.0260(8) 0.0193(8) 0.0098(7) 0.0058(6) 0.0132(7)
C13 0.0177(7) 0.0223(8) 0.0172(7) 0.0077(6) 0.0067(6) 0.0112(6)
C14 0.0216(8) 0.0221(8) 0.0160(7) 0.0099(6) 0.0059(6) 0.0126(6)
C15 0.0204(8) 0.0220(8) 0.0156(7) 0.0070(6) 0.0057(6) 0.0105(6)
C16 0.0232(8) 0.0221(8) 0.0199(8) 0.0079(6) 0.0055(6) 0.0120(7)
C17 0.0229(8) 0.0278(9) 0.0228(8) 0.0089(7) 0.0049(7) 0.0144(7)
C18 0.0225(8) 0.0271(9) 0.0189(8) 0.0077(7) 0.0062(6) 0.0100(7)
C19 0.0269(9) 0.0201(8) 0.0226(8) 0.0080(6) 0.0055(7) 0.0099(7)
C20 0.0257(8) 0.0247(8) 0.0202(8) 0.0085(6) 0.0054(6) 0.0147(7)
C21 0.0230(9) 0.0280(9) 0.0309(9) 0.0072(8) 0.0021(7) 0.0083(7)
S2 0.0216(2) 0.0261(2) 0.01626(19) 0.00978(16) 0.00750(15) 0.01496(17)
F1 0.0706(10) 0.0545(8) 0.0292(6) 0.0252(6) 0.0098(6) 0.0389(8)
F2 0.0415(7) 0.0408(7) 0.0392(7) 0.0210(6) 0.0161(6) 0.0059(6)
F3 0.0603(9) 0.0414(7) 0.0246(6) 0.0092(5) 0.0239(6) 0.0251(7)
O2 0.0434(8) 0.0370(8) 0.0201(6) 0.0084(6) 0.0111(6) 0.0297(7)
O3 0.0250(6) 0.0280(6) 0.0266(6) 0.0133(5) 0.0050(5) 0.0155(5)
O4 0.0215(6) 0.0379(8) 0.0298(7) 0.0135(6) 0.0066(5) 0.0128(6)
C22 0.0356(10) 0.0294(9) 0.0186(8) 0.0106(7) 0.0086(7) 0.0157(8)

loop_
_atom_type_symbol
_atom_type_description
_atom_type_scat_dispersion_real
_atom_type_scat_dispersion_imag
_atom_type_scat_source
C C 0.0033 0.0016 'International Tables Vol C Tables 4.2.6.8 and 6.1.1.4'
H H 0.0000 0.0000 'International Tables Vol C Tables 4.2.6.8 and 6.1.1.4'
Cl Cl 0.1484 0.1585 'International Tables Vol C Tables 4.2.6.8 and 6.1.1.4'
F F 0.0171 0.0103 'International Tables Vol C Tables 4.2.6.8 and 6.1.1.4'
N N 0.0061 0.0033 'International Tables Vol C Tables 4.2.6.8 and 6.1.1.4'
O O 0.0106 0.0060 'International Tables Vol C Tables 4.2.6.8 and 6.1.1.4'
S S 0.1246 0.1234 'International Tables Vol C Tables 4.2.6.8 and 6.1.1.4'

loop_
_geom_angle_atom_site_label_1
_geom_angle_atom_site_label_2
_geom_angle_atom_site_label_3
_geom_angle
_geom_angle_site_symmetry_1
_geom_angle_site_symmetry_3
_geom_angle_publ_flag
Cl1 C23 Cl2 111.87(10) . . ?
Cl1 C23 H23A 109.2 . . ?
Cl1 C23 H23B 109.2 . . ?
Cl2 C23 H23A 109.2 . . ?
Cl2 C23 H23B 109.2 . . ?
H23A C23 H23B 107.9 . . ?
Cl3 C24 H24A 109.3 . . ?
Cl3 C24 H24B 109.3 . . ?
Cl4 C24 Cl3 111.57(11) . . ?
Cl4 C24 H24A 109.3 . . ?
Cl4 C24 H24B 109.3 . . ?
H24A C24 H24B 108.0 . . ?
N2 S1 O3 44.20(3) 2_656 2_656 ?
C1 S1 N2 156.01(6) . 2_656 ?
C1 S1 O2 87.58(6) . . ?
C1 S1 O3 159.31(6) . 2_656 ?
C8 S1 N2 94.16(6) . 2_656 ?
C8 S1 C1 91.73(8) . . ?
C8 S1 O2 173.18(7) . . ?
C8 S1 O3 77.97(6) . 2_656 ?
C13 S1 N2 92.06(6) . 2_656 ?
C13 S1 C1 108.97(8) . . ?
C13 S1 C8 104.28(8) . . ?
C13 S1 O2 82.34(6) . . ?
C13 S1 O3 57.70(6) . 2_656 ?
O2 S1 N2 83.84(4) . 2_656 ?
O2 S1 O3 104.73(4) . 2_656 ?
N2 N1 C13 178.19(18) . . ?
C2 C1 S1 110.17(12) . . ?
C12 C1 S1 126.06(13) . . ?
C12 C1 C2 123.65(15) . . ?
C1 C2 C3 113.51(15) . . ?
C9 C2 C1 118.40(16) . . ?
C9 C2 C3 128.09(16) . . ?
C4 C3 C2 128.84(16) . . ?
C8 C3 C2 112.71(15) . . ?
C8 C3 C4 118.45(16) . . ?
C3 C4 H4 120.8 . . ?
C5 C4 C3 118.37(16) . . ?
C5 C4 H4 120.8 . . ?
C4 C5 H5 119.1 . . ?
C4 C5 C6 121.71(17) . . ?
C6 C5 H5 119.1 . . ?
C5 C6 H6 119.7 . . ?
C7 C6 C5 120.54(17) . . ?
C7 C6 H6 119.7 . . ?
C6 C7 H7 121.7 . . ?
C8 C7 C6 116.63(17) . . ?
C8 C7 H7 121.7 . . ?
C3 C8 S1 111.49(13) . . ?
C7 C8 S1 124.13(13) . . ?
C7 C8 C3 124.28(16) . . ?
C2 C9 H9 120.6 . . ?
C10 C9 C2 118.80(16) . . ?
C10 C9 H9 120.6 . . ?
C9 C10 H10 119.3 . . ?
C9 C10 C11 121.35(16) . . ?
C11 C10 H10 119.3 . . ?
C10 C11 H11 119.6 . . ?
C12 C11 C10 120.87(16) . . ?
C12 C11 H11 119.6 . . ?
C1 C12 C11 116.92(16) . . ?
C1 C12 H12 121.5 . . ?
C11 C12 H12 121.5 . . ?
N1 C13 S1 114.14(12) . . ?
N1 C13 C14 122.31(15) . . ?
C14 C13 S1 123.51(12) . . ?
O1 C14 C13 117.83(15) . . ?
O1 C14 C15 122.66(15) . . ?
C13 C14 C15 119.51(14) . . ?
C16 C15 C14 121.10(15) . . ?
C20 C15 C14 118.66(15) . . ?
C20 C15 C16 119.90(16) . . ?
C15 C16 H16 120.2 . . ?
C17 C16 C15 119.69(16) . . ?
C17 C16 H16 120.2 . . ?
C16 C17 H17 119.4 . . ?
C16 C17 C18 121.17(17) . . ?
C18 C17 H17 119.4 . . ?
C17 C18 C21 120.20(17) . . ?
C19 C18 C17 118.38(17) . . ?
C19 C18 C21 121.39(17) . . ?
C18 C19 H19 119.3 . . ?
C20 C19 C18 121.32(17) . . ?
C20 C19 H19 119.3 . . ?
C15 C20 H20 120.2 . . ?
C19 C20 C15 119.51(16) . . ?
C19 C20 H20 120.2 . . ?
C18 C21 H21A 109.5 . . ?
C18 C21 H21B 109.5 . . ?
C18 C21 H21C 109.5 . . ?
H21A C21 H21B 109.5 . . ?
H21A C21 H21C 109.5 . . ?
H21B C21 H21C 109.5 . . ?
O2 S2 C22 102.27(9) . . ?
O3 S2 O2 114.01(8) . . ?
O3 S2 C22 104.12(9) . . ?
O4 S2 O2 115.54(9) . . ?
O4 S2 O3 114.67(8) . . ?
O4 S2 C22 104.04(9) . . ?
S2 O2 S1 117.72(8) . . ?
F1 C22 S2 110.46(14) . . ?
F2 C22 S2 110.91(13) . . ?
F2 C22 F1 107.76(17) . . ?
F3 C22 S2 112.19(13) . . ?
F3 C22 F1 107.44(16) . . ?
F3 C22 F2 107.91(16) . . ?

loop_
_geom_bond_atom_site_label_1
_geom_bond_atom_site_label_2
_geom_bond_distance
_geom_bond_site_symmetry_2
_geom_bond_publ_flag
Cl1 C23 1.7680(19) . ?
Cl2 C23 1.771(2) . ?
C23 H23A 0.9900 . ?
C23 H23B 0.9900 . ?
Cl3 C24 1.7698(19) . ?
Cl4 C24 1.763(2) . ?
C24 H24A 0.9900 . ?
C24 H24B 0.9900 . ?
S1 N2 3.7460(17) 2_656 ?
S1 C1 1.7948(17) . ?
S1 C8 1.7777(17) . ?
S1 C13 1.7416(17) . ?
S1 O2 2.8387(14) . ?
S1 O3 3.8459(14) 2_656 ?
O1 C14 1.222(2) . ?
N1 N2 1.117(2) . ?
N1 C13 1.339(2) . ?
C1 C2 1.403(2) . ?
C1 C12 1.385(2) . ?
C2 C3 1.465(2) . ?
C2 C9 1.397(2) . ?
C3 C4 1.398(2) . ?
C3 C8 1.396(2) . ?
C4 H4 0.9500 . ?
C4 C5 1.394(3) . ?
C5 H5 0.9500 . ?
C5 C6 1.403(3) . ?
C6 H6 0.9500 . ?
C6 C7 1.391(3) . ?
C7 H7 0.9500 . ?
C7 C8 1.385(2) . ?
C9 H9 0.9500 . ?
C9 C10 1.395(3) . ?
C10 H10 0.9500 . ?
C10 C11 1.396(3) . ?
C11 H11 0.9500 . ?
C11 C12 1.393(2) . ?
C12 H12 0.9500 . ?
C13 C14 1.467(2) . ?
C14 C15 1.488(2) . ?
C15 C16 1.401(2) . ?
C15 C20 1.400(2) . ?
C16 H16 0.9500 . ?
C16 C17 1.386(3) . ?
C17 H17 0.9500 . ?
C17 C18 1.400(3) . ?
C18 C19 1.397(3) . ?
C18 C21 1.507(3) . ?
C19 H19 0.9500 . ?
C19 C20 1.388(3) . ?
C20 H20 0.9500 . ?
C21 H21A 0.9800 . ?
C21 H21B 0.9800 . ?
C21 H21C 0.9800 . ?
S2 O2 1.4481(13) . ?
S2 O3 1.4457(13) . ?
S2 O4 1.4394(14) . ?
S2 C22 1.8273(19) . ?
F1 C22 1.338(2) . ?
F2 C22 1.335(2) . ?
F3 C22 1.325(2) . ?

loop_
_geom_torsion_atom_site_label_1
_geom_torsion_atom_site_label_2
_geom_torsion_atom_site_label_3
_geom_torsion_atom_site_label_4
_geom_torsion
_geom_torsion_site_symmetry_1
_geom_torsion_site_symmetry_2
_geom_torsion_site_symmetry_3
_geom_torsion_site_symmetry_4
_geom_torsion_publ_flag
S1 C1 C2 C3 4.76(18) . . . . ?
S1 C1 C2 C9 -175.79(13) . . . . ?
S1 C1 C12 C11 176.15(14) . . . . ?
S1 C13 C14 O1 -11.9(2) . . . . ?
S1 C13 C14 C15 167.42(12) . . . . ?
O1 C14 C15 C16 135.25(17) . . . . ?
O1 C14 C15 C20 -38.1(2) . . . . ?
N1 C13 C14 O1 170.40(15) . . . . ?
N1 C13 C14 C15 -10.3(2) . . . . ?
N2 S1 C1 C2 98.54(17) 2_656 . . . ?
N2 S1 C1 C12 -77.6(2) 2_656 . . . ?
N2 S1 C8 C3 -151.35(12) 2_656 . . . ?
N2 S1 C8 C7 25.06(16) 2_656 . . . ?
N2 S1 C13 N1 34.76(12) 2_656 . . . ?
N2 S1 C13 C14 -143.08(14) 2_656 . . . ?
C1 S1 C8 C3 5.38(14) . . . . ?
C1 S1 C8 C7 -178.21(16) . . . . ?
C1 S1 C13 N1 -133.49(13) . . . . ?
C1 S1 C13 C14 48.66(16) . . . . ?
C1 C2 C3 C4 178.59(18) . . . . ?
C1 C2 C3 C8 -0.8(2) . . . . ?
C1 C2 C9 C10 -1.0(3) . . . . ?
C2 C1 C12 C11 0.5(3) . . . . ?
C2 C3 C4 C5 -178.72(18) . . . . ?
C2 C3 C8 S1 -3.66(19) . . . . ?
C2 C3 C8 C7 179.94(16) . . . . ?
C2 C9 C10 C11 0.5(3) . . . . ?
C3 C2 C9 C10 178.40(17) . . . . ?
C3 C4 C5 C6 -1.0(3) . . . . ?
C4 C3 C8 S1 176.90(13) . . . . ?
C4 C3 C8 C7 0.5(3) . . . . ?
C4 C5 C6 C7 0.2(3) . . . . ?
C5 C6 C7 C8 0.9(3) . . . . ?
C6 C7 C8 S1 -177.21(14) . . . . ?
C6 C7 C8 C3 -1.3(3) . . . . ?
C8 S1 C1 C2 -5.74(13) . . . . ?
C8 S1 C1 C12 178.11(16) . . . . ?
C8 S1 C13 N1 129.59(13) . . . . ?
C8 S1 C13 C14 -48.26(16) . . . . ?
C8 C3 C4 C5 0.6(3) . . . . ?
C9 C2 C3 C4 -0.8(3) . . . . ?
C9 C2 C3 C8 179.84(17) . . . . ?
C9 C10 C11 C12 0.5(3) . . . . ?
C10 C11 C12 C1 -1.0(3) . . . . ?
C12 C1 C2 C3 -178.98(16) . . . . ?
C12 C1 C2 C9 0.5(3) . . . . ?
C13 S1 C1 C2 -111.48(13) . . . . ?
C13 S1 C1 C12 72.37(17) . . . . ?
C13 S1 C8 C3 115.46(13) . . . . ?
C13 S1 C8 C7 -68.14(17) . . . . ?
C13 C14 C15 C16 -44.1(2) . . . . ?
C13 C14 C15 C20 142.62(16) . . . . ?
C14 C15 C16 C17 -172.49(16) . . . . ?
C14 C15 C20 C19 174.08(15) . . . . ?
C15 C16 C17 C18 -0.8(3) . . . . ?
C16 C15 C20 C19 0.7(3) . . . . ?
C16 C17 C18 C19 -0.7(3) . . . . ?
C16 C17 C18 C21 177.49(17) . . . . ?
C17 C18 C19 C20 2.1(3) . . . . ?
C18 C19 C20 C15 -2.1(3) . . . . ?
C20 C15 C16 C17 0.7(3) . . . . ?
C21 C18 C19 C20 -176.00(17) . . . . ?
O2 S1 C1 C2 167.47(12) . . . . ?
O2 S1 C1 C12 -8.68(16) . . . . ?
O2 S1 C13 N1 -48.73(12) . . . . ?
O2 S1 C13 C14 133.42(14) . . . . ?
O2 S2 C22 F1 -53.34(16) . . . . ?
O2 S2 C22 F2 66.07(15) . . . . ?
O2 S2 C22 F3 -173.18(14) . . . . ?
O3 S1 C1 C2 -65.1(2) 2_656 . . . ?
O3 S1 C1 C12 118.78(18) 2_656 . . . ?
O3 S1 C8 C3 167.28(13) 2_656 . . . ?
O3 S1 C8 C7 -16.31(15) 2_656 . . . ?
O3 S1 C13 N1 64.13(12) 2_656 . . . ?
O3 S1 C13 C14 -113.72(15) 2_656 . . . ?
O3 S2 O2 S1 -60.51(11) . . . . ?
O3 S2 C22 F1 -172.29(13) . . . . ?
O3 S2 C22 F2 -52.88(15) . . . . ?
O3 S2 C22 F3 67.87(16) . . . . ?
O4 S2 O2 S1 75.48(10) . . . . ?
O4 S2 C22 F1 67.28(15) . . . . ?
O4 S2 C22 F2 -173.31(14) . . . . ?
O4 S2 C22 F3 -52.56(16) . . . . ?
C22 S2 O2 S1 -172.24(9) . . . . ?
